data_4072846
loop_
_publ_author_name
'Macnaughtan, Marisa L.'
'Johnson, Marc J. A.'
'Kampf, Jeff W.'

_publ_section_title
;
 Synthesis, Structure, and Olefin Metathesis Activity of Two Ruthenium
 Monofluoromethylidene Complexes
;
_journal_issue 4
_journal_name_full Organometallics
_journal_page_first 780
_journal_paper_doi 10.1021/om061082o
_journal_volume 26
_journal_year 2007
_chemical_formula_moiety 'C40 H60 Cl2 F N2 P Ru, 0.5(C6 H6)'
_chemical_formula_sum 'C43 H63 Cl2 F N2 P Ru'
_chemical_formula_weight 829.89
_chemical_name_systematic
;
 ?
;
_space_group_IT_number 14
_symmetry_cell_setting monoclinic
_symmetry_space_group_name_Hall '-P 2yn'
_symmetry_space_group_name_H-M 'P 1 21/n 1'
_atom_sites_solution_hydrogens geom
_atom_sites_solution_primary direct
_atom_sites_solution_secondary difmap
_audit_creation_method SHELXL-97
_cell_angle_alpha 90.00
_cell_angle_beta 95.055(4)
_cell_angle_gamma 90.00
_cell_formula_units_Z 4
_cell_length_a 11.7509(9)
_cell_length_b 21.2958(15)
_cell_length_c 17.7264(13)
_cell_measurement_reflns_used 9630
_cell_measurement_temperature 108(2)
_cell_measurement_theta_max 29.32
_cell_measurement_theta_min 2.50
_cell_volume 4418.7(6)
_computing_cell_refinement 'Bruker SAINT'
_computing_data_collection 'Bruker SMART-1K'
_computing_data_reduction 'Bruker SAINT'
_computing_molecular_graphics 'Bruker SHELXTL'
_computing_publication_material 'Bruker SHELXTL'
_computing_structure_refinement 'Bruker SHELXTL'
_computing_structure_solution 'Bruker SHELXTL'
_diffrn_ambient_temperature 108(2)
_diffrn_measured_fraction_theta_full 0.997
_diffrn_measured_fraction_theta_max 0.997
_diffrn_measurement_device_type 'CCD area detector'
_diffrn_measurement_method 'phi and omega scans'
_diffrn_radiation_monochromator graphite
_diffrn_radiation_source 'fine-focus sealed tube'
_diffrn_radiation_type MoK\a
_diffrn_radiation_wavelength 0.71073
_diffrn_reflns_av_R_equivalents 0.0396
_diffrn_reflns_av_sigmaI/netI 0.0177
_diffrn_reflns_limit_h_max 16
_diffrn_reflns_limit_h_min -16
_diffrn_reflns_limit_k_max 29
_diffrn_reflns_limit_k_min -29
_diffrn_reflns_limit_l_max 24
_diffrn_reflns_limit_l_min -24
_diffrn_reflns_number 146343
_diffrn_reflns_theta_full 29.39
_diffrn_reflns_theta_max 29.39
_diffrn_reflns_theta_min 1.91
_exptl_absorpt_coefficient_mu 0.546
_exptl_absorpt_correction_T_max 0.8361
_exptl_absorpt_correction_T_min 0.7796
_exptl_absorpt_correction_type multi-scan
_exptl_absorpt_process_details
;
  Blessing, R. Acta Cryst. (1995) A51 33-38.
  Sheldrick, G.  SADABS (Version 2.10) Bruker/Siemens area
  detector absorption and other corrections, University of
  Gottingen, Germany 2003.
;
_exptl_crystal_colour orange
_exptl_crystal_density_diffrn 1.247
_exptl_crystal_density_method 'not measured'
_exptl_crystal_description prism
_exptl_crystal_F_000 1748
_exptl_crystal_size_max 0.48
_exptl_crystal_size_mid 0.40
_exptl_crystal_size_min 0.34
_refine_diff_density_max 1.179
_refine_diff_density_min -0.753
_refine_diff_density_rms 0.088
_refine_ls_extinction_method none
_refine_ls_goodness_of_fit_ref 1.071
_refine_ls_hydrogen_treatment constr
_refine_ls_matrix_type full
_refine_ls_number_parameters 537
_refine_ls_number_reflns 12154
_refine_ls_number_restraints 0
_refine_ls_restrained_S_all 1.071
_refine_ls_R_factor_all 0.0418
_refine_ls_R_factor_gt 0.0341
_refine_ls_shift/su_max 0.002
_refine_ls_shift/su_mean 0.000
_refine_ls_structure_factor_coef Fsqd
_refine_ls_weighting_details 'calc w=1/[\s^2^(Fo^2^)+(0.0536P)^2^+5.3041P] where P=(Fo^2^+2Fc^2^)/3'
_refine_ls_weighting_scheme calc
_refine_ls_wR_factor_gt 0.0992
_refine_ls_wR_factor_ref 0.1049
_reflns_number_gt 10539
_reflns_number_total 12154
_reflns_threshold_expression >2sigma(I)
_cod_data_source_file om061082osi20061129_035846.cif
_cod_data_source_block mma
_cod_depositor_comments
;
The following automatic conversions were performed:

'_symmetry_cell_setting' value 'Monoclinic' changed to 'monoclinic'
according to /home/saulius/struct/CIF-dictionaries/cif_core.dic
dictionary named 'cif_core.dic' version 2.4.1 from 2010-06-29.

Automatic conversion script
Id: cif_fix_values 1715 2011-07-08 13:25:40Z adriana 
;
_cod_original_sg_symbol_H-M P2(1)/n
_cod_database_code 4072846

loop_
_symmetry_equiv_pos_as_xyz
'x, y, z'
'-x+1/2, y+1/2, -z+1/2'
'-x, -y, -z'
'x-1/2, -y-1/2, z-1/2'

loop_
_atom_site_label
_atom_site_type_symbol
_atom_site_fract_x
_atom_site_fract_y
_atom_site_fract_z
_atom_site_U_iso_or_equiv
_atom_site_adp_type
_atom_site_occupancy
_atom_site_symmetry_multiplicity
_atom_site_calc_flag
_atom_site_refinement_flags
_atom_site_disorder_assembly
_atom_site_disorder_group
P1 P 0.50067(4) 0.13910(2) 0.20615(3) 0.01580(9) Uani 1 1 d . A .
Ru1 Ru 0.510263(12) 0.029317(7) 0.242216(8) 0.01558(5) Uani 1 1 d . A .
Cl1 Cl 0.65325(4) 0.05674(2) 0.34061(3) 0.02454(10) Uani 1 1 d . . .
Cl3 Cl 0.39179(4) 0.00238(2) 0.13035(3) 0.02413(10) Uani 1 1 d . . .
F1 F 0.2823(2) 0.03524(12) 0.28250(17) 0.0360(8) Uani 0.550(4) 1 d P A 1
F1' F 0.3862(3) 0.04755(17) 0.36864(18) 0.0395(10) Uani 0.450(4) 1 d P A 2
C1 C 0.39370(19) 0.03237(9) 0.30002(13) 0.0249(4) Uani 1 1 d . . .
H1A H 0.4157 0.0318 0.3529 0.030 Uiso 0.550(4) 1 calc PR A 1
H1B H 0.3229 0.0202 0.2742 0.030 Uiso 0.450(4) 1 d PR A 2
C2 C 0.54699(17) -0.06607(9) 0.25629(11) 0.0198(4) Uani 1 1 d . . .
C3 C 0.5309(2) -0.17442(10) 0.28107(16) 0.0352(5) Uani 1 1 d . . .
H3A H 0.4775 -0.2027 0.2511 0.042 Uiso 1 1 calc R A .
H3B H 0.5492 -0.1926 0.3321 0.042 Uiso 1 1 calc R . .
C4 C 0.6390(2) -0.16307(10) 0.24119(16) 0.0381(6) Uani 1 1 d . A .
H4A H 0.7080 -0.1766 0.2731 0.046 Uiso 1 1 calc R . .
H4B H 0.6359 -0.1854 0.1921 0.046 Uiso 1 1 calc R . .
C5 C 0.38907(18) -0.10103(9) 0.33097(11) 0.0212(4) Uani 1 1 d . . .
C6 C 0.27693(19) -0.10972(10) 0.29899(12) 0.0246(4) Uani 1 1 d . A .
C7 C 0.18823(19) -0.10167(11) 0.34548(14) 0.0293(4) Uani 1 1 d . . .
H7A H 0.1116 -0.1070 0.3245 0.035 Uiso 1 1 calc R A .
C8 C 0.2088(2) -0.08606(12) 0.42157(14) 0.0328(5) Uani 1 1 d . A .
C9 C 0.3214(2) -0.07985(11) 0.45206(12) 0.0290(4) Uani 1 1 d . . .
H9A H 0.3364 -0.0701 0.5043 0.035 Uiso 1 1 calc R A .
C10 C 0.41291(18) -0.08752(10) 0.40783(11) 0.0235(4) Uani 1 1 d . A .
C11 C 0.2516(2) -0.12694(12) 0.21684(13) 0.0364(5) Uani 1 1 d . . .
H11A H 0.2735 -0.1707 0.2092 0.055 Uiso 1 1 calc R A .
H11B H 0.2950 -0.0995 0.1856 0.055 Uiso 1 1 calc R . .
H11C H 0.1697 -0.1218 0.2023 0.055 Uiso 1 1 calc R . .
C12 C 0.1120(3) -0.07634(19) 0.47118(18) 0.0550(8) Uani 1 1 d . . .
H12A H 0.1419 -0.0776 0.5245 0.083 Uiso 1 1 calc R A .
H12B H 0.0551 -0.1097 0.4613 0.083 Uiso 1 1 calc R . .
H12C H 0.0762 -0.0354 0.4599 0.083 Uiso 1 1 calc R . .
C13 C 0.5338(2) -0.07970(12) 0.44259(13) 0.0310(5) Uani 1 1 d . . .
H13A H 0.5690 -0.0435 0.4195 0.047 Uiso 1 1 calc R A .
H13B H 0.5777 -0.1177 0.4336 0.047 Uiso 1 1 calc R . .
H13C H 0.5333 -0.0728 0.4972 0.047 Uiso 1 1 calc R . .
C14 C 0.73519(18) -0.06515(9) 0.20057(12) 0.0235(4) Uani 1 1 d . . .
C15 C 0.73708(19) -0.05923(9) 0.12188(12) 0.0248(4) Uani 1 1 d . A .
C16 C 0.8371(2) -0.03719(11) 0.09424(14) 0.0309(5) Uani 1 1 d . . .
H16A H 0.8395 -0.0326 0.0411 0.037 Uiso 1 1 calc R A .
C17 C 0.9335(2) -0.02171(12) 0.14183(16) 0.0365(6) Uani 1 1 d . A .
C18 C 0.9287(2) -0.02825(12) 0.21941(16) 0.0352(5) Uani 1 1 d . . .
H18A H 0.9933 -0.0168 0.2526 0.042 Uiso 1 1 calc R A .
C19 C 0.8311(2) -0.05128(10) 0.25009(13) 0.0282(4) Uani 1 1 d . A .
C20 C 0.6372(2) -0.07890(11) 0.06819(13) 0.0322(5) Uani 1 1 d . . .
H20A H 0.6486 -0.0640 0.0171 0.048 Uiso 1 1 calc R A .
H20B H 0.5669 -0.0607 0.0846 0.048 Uiso 1 1 calc R . .
H20C H 0.6312 -0.1248 0.0679 0.048 Uiso 1 1 calc R . .
C21 C 1.0427(2) 0.00029(18) 0.1098(2) 0.0552(9) Uani 1 1 d . . .
H21A H 1.0992 0.0119 0.1515 0.083 Uiso 1 1 calc R A .
H21B H 1.0260 0.0368 0.0771 0.083 Uiso 1 1 calc R . .
H21C H 1.0733 -0.0337 0.0802 0.083 Uiso 1 1 calc R . .
C22 C 0.8348(2) -0.06412(13) 0.33408(14) 0.0366(5) Uani 1 1 d . . .
H22A H 0.7572 -0.0622 0.3502 0.055 Uiso 1 1 calc R A .
H22B H 0.8827 -0.0325 0.3617 0.055 Uiso 1 1 calc R . .
H22C H 0.8670 -0.1060 0.3448 0.055 Uiso 1 1 calc R . .
C23 C 0.36846(16) 0.16254(9) 0.14787(11) 0.0201(4) Uani 1 1 d . . .
H23A H 0.3455 0.1255 0.1154 0.024 Uiso 0.662(12) 1 calc PR B 1
H23B H 0.3688 0.1365 0.1010 0.024 Uiso 0.338(12) 1 calc PR B 2
C24 C 0.2690(3) 0.1741(2) 0.1981(2) 0.0232(9) Uani 0.662(12) 1 d P B 1
H24A H 0.2624 0.1379 0.2325 0.028 Uiso 0.662(12) 1 calc PR B 1
H24B H 0.2854 0.2120 0.2295 0.028 Uiso 0.662(12) 1 calc PR B 1
C25 C 0.1563(3) 0.1830(3) 0.1494(3) 0.0307(10) Uani 0.662(12) 1 d P B 1
H25A H 0.0941 0.1912 0.1824 0.037 Uiso 0.662(12) 1 calc PR B 1
H25B H 0.1373 0.1442 0.1202 0.037 Uiso 0.662(12) 1 calc PR B 1
C26 C 0.1656(9) 0.2385(4) 0.0946(6) 0.0283(16) Uani 0.662(12) 1 d P B 1
H26A H 0.0931 0.2428 0.0621 0.034 Uiso 0.662(12) 1 calc PR B 1
H26B H 0.1782 0.2778 0.1240 0.034 Uiso 0.662(12) 1 calc PR B 1
C27 C 0.2630(6) 0.2290(3) 0.0454(3) 0.0294(12) Uani 0.662(12) 1 d P B 1
H27A H 0.2692 0.2662 0.0125 0.035 Uiso 0.662(12) 1 calc PR B 1
H27B H 0.2466 0.1920 0.0123 0.035 Uiso 0.662(12) 1 calc PR B 1
C28 C 0.3766(4) 0.2189(3) 0.0931(3) 0.0239(10) Uani 0.662(12) 1 d P B 1
H28A H 0.3967 0.2574 0.1227 0.029 Uiso 0.662(12) 1 calc PR B 1
H28B H 0.4377 0.2109 0.0593 0.029 Uiso 0.662(12) 1 calc PR B 1
C24' C 0.2594(6) 0.1419(6) 0.1838(5) 0.029(2) Uani 0.338(12) 1 d P B 2
H24C H 0.2533 0.1650 0.2317 0.035 Uiso 0.338(12) 1 calc PR B 2
H24D H 0.2635 0.0965 0.1955 0.035 Uiso 0.338(12) 1 calc PR B 2
C25' C 0.1531(6) 0.1554(6) 0.1285(6) 0.032(2) Uani 0.338(12) 1 d P B 2
H25C H 0.1560 0.1291 0.0826 0.039 Uiso 0.338(12) 1 calc PR B 2
H25D H 0.0833 0.1440 0.1528 0.039 Uiso 0.338(12) 1 calc PR B 2
C26' C 0.1475(18) 0.2231(7) 0.1062(10) 0.024(3) Uani 0.338(12) 1 d P B 2
H26C H 0.1424 0.2496 0.1517 0.029 Uiso 0.338(12) 1 calc PR B 2
H26D H 0.0786 0.2308 0.0712 0.029 Uiso 0.338(12) 1 calc PR B 2
C27' C 0.2527(11) 0.2404(6) 0.0682(7) 0.029(2) Uani 0.338(12) 1 d P B 2
H27C H 0.2487 0.2853 0.0539 0.035 Uiso 0.338(12) 1 calc PR B 2
H27D H 0.2548 0.2155 0.0212 0.035 Uiso 0.338(12) 1 calc PR B 2
C28' C 0.3633(9) 0.2285(5) 0.1197(7) 0.026(2) Uani 0.338(12) 1 d P B 2
H28C H 0.4303 0.2370 0.0911 0.032 Uiso 0.338(12) 1 calc PR B 2
H28D H 0.3666 0.2577 0.1634 0.032 Uiso 0.338(12) 1 calc PR B 2
C29 C 0.52919(16) 0.19400(9) 0.28681(11) 0.0185(3) Uani 1 1 d . . .
H29A H 0.6065 0.1818 0.3103 0.022 Uiso 1 1 calc R B .
C30 C 0.5400(3) 0.26394(11) 0.26766(13) 0.0399(6) Uani 1 1 d . B .
H30A H 0.5920 0.2691 0.2271 0.048 Uiso 1 1 calc R . .
H30B H 0.4642 0.2809 0.2490 0.048 Uiso 1 1 calc R . .
C31 C 0.5869(3) 0.30020(12) 0.33844(14) 0.0443(7) Uani 1 1 d . . .
H31A H 0.6645 0.2847 0.3550 0.053 Uiso 1 1 calc R B .
H31B H 0.5929 0.3453 0.3258 0.053 Uiso 1 1 calc R . .
C32 C 0.5114(2) 0.29278(10) 0.40207(12) 0.0268(4) Uani 1 1 d . B .
H32A H 0.4361 0.3121 0.3875 0.032 Uiso 1 1 calc R . .
H32B H 0.5462 0.3149 0.4475 0.032 Uiso 1 1 calc R . .
C33 C 0.4952(3) 0.22369(12) 0.42070(14) 0.0390(6) Uani 1 1 d . . .
H33A H 0.4404 0.2199 0.4598 0.047 Uiso 1 1 calc R B .
H33B H 0.5691 0.2057 0.4416 0.047 Uiso 1 1 calc R . .
C34 C 0.4506(3) 0.18667(13) 0.35022(16) 0.0444(7) Uani 1 1 d . B .
H34A H 0.4448 0.1417 0.3634 0.053 Uiso 1 1 calc R . .
H34B H 0.3731 0.2018 0.3324 0.053 Uiso 1 1 calc R . .
C35 C 0.61553(16) 0.15688(9) 0.14396(11) 0.0195(3) Uani 1 1 d . . .
H35A H 0.6011 0.2002 0.1235 0.023 Uiso 1 1 calc R B .
C36 C 0.7357(2) 0.15661(17) 0.18424(15) 0.0444(7) Uani 1 1 d . B .
H36A H 0.7547 0.1139 0.2035 0.053 Uiso 1 1 calc R . .
H36B H 0.7391 0.1857 0.2280 0.053 Uiso 1 1 calc R . .
C37 C 0.8228(2) 0.17701(16) 0.12924(16) 0.0439(6) Uani 1 1 d . . .
H37A H 0.8070 0.2209 0.1132 0.053 Uiso 1 1 calc R B .
H37B H 0.9006 0.1754 0.1555 0.053 Uiso 1 1 calc R . .
C38 C 0.8172(2) 0.13458(13) 0.05935(19) 0.0464(7) Uani 1 1 d . B .
H38A H 0.8703 0.1506 0.0235 0.056 Uiso 1 1 calc R . .
H38B H 0.8417 0.0916 0.0747 0.056 Uiso 1 1 calc R . .
C39 C 0.6972(3) 0.13236(17) 0.02050(17) 0.0540(9) Uani 1 1 d . . .
H39A H 0.6946 0.1023 -0.0222 0.065 Uiso 1 1 calc R B .
H39B H 0.6762 0.1743 -0.0004 0.065 Uiso 1 1 calc R . .
C40 C 0.6101(2) 0.11226(11) 0.07624(14) 0.0429(7) Uani 1 1 d . B .
H40A H 0.5321 0.1127 0.0501 0.051 Uiso 1 1 calc R . .
H40B H 0.6271 0.0689 0.0941 0.051 Uiso 1 1 calc R . .
C94 C 0.9504(2) 0.18105(11) 0.35859(14) 0.0440(13) Uani 0.50 1 d PR . .
H94A H 0.8779 0.1972 0.3400 0.053 Uiso 0.50 1 calc PR . .
C95 C 0.9827(6) 0.1200(3) 0.3405(3) 0.0517(15) Uani 0.50 1 d P . .
H95A H 0.9343 0.0939 0.3081 0.062 Uiso 0.50 1 calc PR . .
C96 C 1.0867(5) 0.0993(3) 0.3712(4) 0.0509(16) Uani 0.50 1 d P . .
H96A H 1.1062 0.0568 0.3624 0.061 Uiso 0.50 1 calc PR . .
C97 C 1.1583(6) 0.1322(4) 0.4100(5) 0.066(2) Uani 0.50 1 d P . .
H97A H 1.2308 0.1146 0.4260 0.079 Uiso 0.50 1 calc PR . .
C98 C 1.1366(6) 0.1897(4) 0.4292(5) 0.067(2) Uani 0.50 1 d P . .
H98A H 1.1923 0.2133 0.4592 0.081 Uiso 0.50 1 calc PR . .
C99 C 1.0266(7) 0.2177(3) 0.4044(4) 0.0587(17) Uani 0.50 1 d P . .
H99A H 1.0076 0.2591 0.4188 0.070 Uiso 0.50 1 calc PR . .
N1 N 0.48257(16) -0.11053(8) 0.28576(10) 0.0233(3) Uani 1 1 d . A .
N2 N 0.63783(16) -0.09433(8) 0.23024(10) 0.0249(4) Uani 1 1 d . A .

loop_
_atom_site_aniso_label
_atom_site_aniso_U_11
_atom_site_aniso_U_22
_atom_site_aniso_U_33
_atom_site_aniso_U_23
_atom_site_aniso_U_13
_atom_site_aniso_U_12
P1 0.0150(2) 0.0146(2) 0.0176(2) 0.00025(16) 0.00025(16) -0.00020(16)
Ru1 0.01815(8) 0.01331(8) 0.01509(8) 0.00009(5) 0.00031(5) -0.00070(5)
Cl1 0.0289(2) 0.0209(2) 0.0221(2) -0.00041(17) -0.00755(18) 0.00048(17)
Cl3 0.0294(2) 0.0198(2) 0.0218(2) -0.00062(17) -0.00533(18) -0.00481(17)
F1 0.0243(13) 0.0325(14) 0.0533(18) 0.0067(11) 0.0153(11) 0.0023(10)
F1' 0.051(2) 0.0403(19) 0.0303(17) 0.0036(14) 0.0190(14) 0.0150(15)
C1 0.0287(10) 0.0164(9) 0.0308(10) 0.0039(7) 0.0103(8) 0.0011(7)
C2 0.0261(9) 0.0174(8) 0.0161(8) 0.0002(7) 0.0025(7) 0.0006(7)
C3 0.0463(14) 0.0168(9) 0.0461(14) 0.0042(9) 0.0235(11) 0.0020(9)
C4 0.0510(15) 0.0147(9) 0.0526(15) 0.0046(9) 0.0269(12) 0.0038(9)
C5 0.0272(10) 0.0144(8) 0.0224(9) 0.0023(7) 0.0047(7) -0.0010(7)
C6 0.0310(10) 0.0192(9) 0.0232(9) 0.0038(7) 0.0002(8) -0.0049(8)
C7 0.0241(10) 0.0285(10) 0.0348(11) 0.0074(9) 0.0006(8) -0.0008(8)
C8 0.0300(11) 0.0369(12) 0.0326(11) 0.0036(10) 0.0089(9) 0.0050(9)
C9 0.0326(11) 0.0326(11) 0.0224(10) 0.0012(8) 0.0054(8) 0.0015(9)
C10 0.0274(10) 0.0215(9) 0.0215(9) 0.0048(7) 0.0008(8) 0.0003(7)
C11 0.0454(14) 0.0362(12) 0.0269(11) 0.0002(9) -0.0014(10) -0.0180(11)
C12 0.0344(14) 0.084(2) 0.0489(17) -0.0032(16) 0.0172(13) 0.0090(15)
C13 0.0298(11) 0.0360(12) 0.0264(10) 0.0059(9) -0.0020(8) -0.0024(9)
C14 0.0277(10) 0.0157(8) 0.0282(10) 0.0020(7) 0.0093(8) 0.0049(7)
C15 0.0311(10) 0.0177(9) 0.0266(10) 0.0020(7) 0.0084(8) 0.0064(8)
C16 0.0349(12) 0.0270(10) 0.0327(11) 0.0087(9) 0.0138(9) 0.0101(9)
C17 0.0282(11) 0.0357(12) 0.0472(14) 0.0152(11) 0.0126(10) 0.0096(9)
C18 0.0265(11) 0.0352(12) 0.0437(14) 0.0052(10) 0.0019(10) 0.0077(9)
C19 0.0307(11) 0.0242(10) 0.0303(11) 0.0024(8) 0.0060(9) 0.0090(8)
C20 0.0435(13) 0.0288(11) 0.0249(10) -0.0044(9) 0.0066(9) -0.0003(9)
C21 0.0290(13) 0.073(2) 0.066(2) 0.0263(18) 0.0164(13) 0.0057(14)
C22 0.0395(13) 0.0410(13) 0.0291(11) 0.0033(10) 0.0021(10) 0.0140(11)
C23 0.0181(8) 0.0190(8) 0.0226(9) -0.0004(7) -0.0021(7) 0.0025(7)
C24 0.0167(14) 0.021(2) 0.0314(18) 0.0013(15) 0.0017(12) 0.0009(13)
C25 0.0179(16) 0.028(2) 0.045(2) -0.010(2) -0.0030(14) 0.0024(14)
C26 0.025(4) 0.026(4) 0.032(3) -0.005(2) -0.009(2) 0.010(2)
C27 0.032(2) 0.036(3) 0.018(2) -0.0035(18) -0.006(2) 0.0157(19)
C28 0.0259(19) 0.027(2) 0.018(2) 0.0024(17) -0.0007(17) 0.0063(14)
C24' 0.017(3) 0.037(6) 0.033(4) 0.007(4) 0.000(2) 0.005(3)
C25' 0.013(3) 0.041(6) 0.041(4) -0.001(4) -0.005(3) 0.007(3)
C26' 0.020(5) 0.027(8) 0.024(5) -0.009(5) -0.003(4) 0.005(5)
C27' 0.038(6) 0.021(4) 0.026(6) 0.001(4) -0.011(5) 0.000(4)
C28' 0.026(4) 0.019(4) 0.031(5) 0.006(4) -0.010(4) -0.001(3)
C29 0.0200(8) 0.0160(8) 0.0193(8) -0.0009(7) 0.0007(7) -0.0014(6)
C30 0.078(2) 0.0204(10) 0.0214(10) -0.0013(8) 0.0045(11) -0.0145(11)
C31 0.077(2) 0.0309(12) 0.0267(11) -0.0088(9) 0.0146(12) -0.0308(13)
C32 0.0323(11) 0.0222(9) 0.0246(10) -0.0070(8) -0.0047(8) 0.0022(8)
C33 0.0579(16) 0.0303(12) 0.0314(12) -0.0111(10) 0.0196(11) -0.0167(11)
C34 0.0483(15) 0.0421(14) 0.0467(15) -0.0259(12) 0.0259(12) -0.0269(12)
C35 0.0187(8) 0.0177(8) 0.0225(9) 0.0012(7) 0.0036(7) -0.0007(7)
C36 0.0187(10) 0.080(2) 0.0351(13) 0.0162(13) 0.0047(9) 0.0022(11)
C37 0.0224(11) 0.0681(19) 0.0422(14) 0.0062(13) 0.0086(10) -0.0073(11)
C38 0.0413(14) 0.0310(12) 0.073(2) -0.0009(13) 0.0363(14) -0.0022(10)
C39 0.0503(17) 0.071(2) 0.0453(16) -0.0309(15) 0.0279(13) -0.0241(15)
C40 0.0369(13) 0.0457(15) 0.0494(15) -0.0264(12) 0.0230(12) -0.0179(11)
C94 0.069(4) 0.026(2) 0.035(3) 0.0163(19) -0.007(2) 0.007(2)
C95 0.083(4) 0.041(3) 0.030(2) 0.004(2) -0.005(3) -0.023(3)
C96 0.031(2) 0.032(2) 0.095(5) 0.027(3) 0.032(3) 0.0053(19)
C97 0.038(3) 0.052(4) 0.109(6) -0.005(4) 0.022(3) 0.008(3)
C98 0.048(4) 0.064(4) 0.089(6) -0.023(4) 0.007(3) -0.014(3)
C99 0.083(5) 0.035(3) 0.057(4) -0.006(3) 0.001(3) 0.008(3)
N1 0.0315(9) 0.0150(7) 0.0246(8) 0.0013(6) 0.0090(7) -0.0007(6)
N2 0.0328(9) 0.0146(7) 0.0288(9) 0.0030(6) 0.0116(7) 0.0025(6)

loop_
_atom_type_symbol
_atom_type_description
_atom_type_scat_dispersion_real
_atom_type_scat_dispersion_imag
_atom_type_scat_source
C C 0.0033 0.0016 'International Tables Vol C Tables 4.2.6.8 and 6.1.1.4'
H H 0.0000 0.0000 'International Tables Vol C Tables 4.2.6.8 and 6.1.1.4'
N N 0.0061 0.0033 'International Tables Vol C Tables 4.2.6.8 and 6.1.1.4'
F F 0.0171 0.0103 'International Tables Vol C Tables 4.2.6.8 and 6.1.1.4'
P P 0.1023 0.0942 'International Tables Vol C Tables 4.2.6.8 and 6.1.1.4'
Cl Cl 0.1484 0.1585 'International Tables Vol C Tables 4.2.6.8 and 6.1.1.4'
Ru Ru -1.2594 0.8363 'International Tables Vol C Tables 4.2.6.8 and 6.1.1.4'

loop_
_geom_angle_atom_site_label_1
_geom_angle_atom_site_label_2
_geom_angle_atom_site_label_3
_geom_angle
C29 P1 C35 103.77(9)
C29 P1 C23 110.18(9)
C35 P1 C23 103.38(9)
C29 P1 Ru1 113.81(6)
C35 P1 Ru1 109.52(6)
C23 P1 Ru1 115.04(6)
C1 Ru1 C2 97.36(8)
C1 Ru1 Cl1 95.63(8)
C2 Ru1 Cl1 91.49(6)
C1 Ru1 Cl3 93.71(8)
C2 Ru1 Cl3 87.98(5)
Cl1 Ru1 Cl3 170.63(2)
C1 Ru1 P1 95.52(6)
C2 Ru1 P1 167.08(6)
Cl1 Ru1 P1 88.287(17)
Cl3 Ru1 P1 90.147(17)
F1' C1 F1 93.6(3)
F1' C1 Ru1 133.0(2)
F1 C1 Ru1 131.5(2)
N2 C2 N1 108.03(17)
N2 C2 Ru1 123.89(14)
N1 C2 Ru1 127.85(15)
N1 C3 C4 102.68(17)
N2 C4 C3 102.65(18)
C10 C5 C6 121.52(19)
C10 C5 N1 118.55(19)
C6 C5 N1 119.77(18)
C7 C6 C5 118.0(2)
C7 C6 C11 120.4(2)
C5 C6 C11 121.5(2)
C8 C7 C6 121.9(2)
C7 C8 C9 118.5(2)
C7 C8 C12 121.5(2)
C9 C8 C12 120.0(2)
C8 C9 C10 121.6(2)
C9 C10 C5 118.3(2)
C9 C10 C13 120.18(19)
C5 C10 C13 121.5(2)
C19 C14 C15 121.5(2)
C19 C14 N2 118.93(19)
C15 C14 N2 119.0(2)
C16 C15 C14 117.9(2)
C16 C15 C20 120.4(2)
C14 C15 C20 121.6(2)
C17 C16 C15 122.2(2)
C18 C17 C16 118.3(2)
C18 C17 C21 120.7(3)
C16 C17 C21 121.0(3)
C17 C18 C19 121.8(2)
C14 C19 C18 118.2(2)
C14 C19 C22 122.2(2)
C18 C19 C22 119.5(2)
C28' C23 C24' 113.3(5)
C28' C23 C24 91.8(5)
C24' C23 C28 125.2(4)
C24 C23 C28 109.1(2)
C28' C23 P1 116.5(4)
C24' C23 P1 112.2(3)
C24 C23 P1 111.08(17)
C28 C23 P1 117.5(2)
C25 C24 C23 110.8(3)
C24 C25 C26 110.2(5)
C27 C26 C25 111.1(7)
C26 C27 C28 111.5(5)
C27 C28 C23 110.8(4)
C23 C24' C25' 109.8(5)
C26' C25' C24' 111.1(10)
C25' C26' C27' 109.6(14)
C26' C27' C28' 112.1(11)
C23 C28' C27' 111.1(7)
C34 C29 C30 109.25(19)
C34 C29 P1 115.07(14)
C30 C29 P1 116.99(14)
C31 C30 C29 109.8(2)
C32 C31 C30 111.6(2)
C31 C32 C33 110.95(19)
C32 C33 C34 111.2(2)
C29 C34 C33 111.26(19)
C36 C35 C40 109.8(2)
C36 C35 P1 114.39(15)
C40 C35 P1 110.94(14)
C35 C36 C37 110.0(2)
C38 C37 C36 111.3(2)
C39 C38 C37 111.0(2)
C38 C39 C40 111.1(3)
C35 C40 C39 110.23(19)
C99 C94 C95 118.7(4)
C96 C95 C94 117.4(5)
C97 C96 C95 124.9(6)
C96 C97 C98 122.1(7)
C97 C98 C99 119.7(7)
C94 C99 C98 117.1(6)
C2 N1 C5 127.15(17)
C2 N1 C3 113.17(17)
C5 N1 C3 118.62(16)
C2 N2 C14 127.81(17)
C2 N2 C4 113.45(18)
C14 N2 C4 118.46(17)

loop_
_geom_bond_atom_site_label_1
_geom_bond_atom_site_label_2
_geom_bond_distance
P1 C29 1.8544(19)
P1 C35 1.856(2)
P1 C23 1.8566(19)
P1 Ru1 2.4238(5)
Ru1 C1 1.783(2)
Ru1 C2 2.0872(19)
Ru1 Cl1 2.3853(5)
Ru1 Cl3 2.3901(5)
F1 C1 1.320(3)
F1' C1 1.269(4)
C2 N2 1.342(3)
C2 N1 1.346(3)
C3 N1 1.479(3)
C3 C4 1.527(3)
C4 N2 1.476(3)
C5 C10 1.396(3)
C5 C6 1.400(3)
C5 N1 1.430(3)
C6 C7 1.395(3)
C6 C11 1.506(3)
C7 C8 1.390(3)
C8 C9 1.391(3)
C8 C12 1.512(3)
C9 C10 1.395(3)
C10 C13 1.507(3)
C14 C19 1.397(3)
C14 C15 1.403(3)
C14 N2 1.441(3)
C15 C16 1.394(3)
C15 C20 1.504(3)
C16 C17 1.391(4)
C17 C18 1.388(4)
C17 C21 1.522(4)
C18 C19 1.401(3)
C19 C22 1.511(3)
C23 C28' 1.491(10)
C23 C24' 1.545(8)
C23 C24 1.551(4)
C23 C28 1.552(6)
C24 C25 1.527(5)
C25 C26 1.540(9)
C26 C27 1.513(11)
C27 C28 1.531(8)
C24' C25' 1.545(10)
C25' C26' 1.496(17)
C26' C27' 1.50(2)
C27' C28' 1.543(16)
C29 C34 1.524(3)
C29 C30 1.535(3)
C30 C31 1.534(3)
C31 C32 1.503(3)
C32 C33 1.524(3)
C33 C34 1.530(3)
C35 C36 1.525(3)
C35 C40 1.528(3)
C36 C37 1.537(3)
C37 C38 1.530(4)
C38 C39 1.515(5)
C39 C40 1.544(3)
C94 C99 1.394(8)
C94 C95 1.401(7)
C95 C96 1.366(9)
C96 C97 1.253(10)
C97 C98 1.303(10)
C98 C99 1.455(11)
